data_2100256
loop_
_publ_author_name
'Redhammer, G. J.'
'Tippelt, G.'
'Merz, M.'
'Roth, G.'
'Treutmann, W.'
'Amthauer, G.'

_publ_section_title
;
 Structure of the clinopyroxene-type compound CaCuGe~2~O~6~ between 15
 and 800K
;
_journal_coeditor_code WS5021
_journal_issue 4
_journal_name_full 'Acta Crystallographica Section B'
_journal_page_first 367
_journal_page_last 380
_journal_paper_doi 10.1107/S0108768105013455
_journal_volume 61
_journal_year 2005
_chemical_formula_moiety 'Ca Cu Ge2 O6'
_chemical_formula_sum 'Ca Cu Ge2 O6'
_chemical_formula_weight 344.8
_space_group_IT_number 14
_symmetry_cell_setting monoclinic
_symmetry_space_group_name_Hall '-P 2ybc'
_symmetry_space_group_name_H-M 'P 1 21/c 1'
_audit_creation_method 'WinGX routine CIF_UPDATE'
_cell_angle_alpha 90
_cell_angle_beta 105.975(12)
_cell_angle_gamma 90
_cell_formula_units_Z 4
_cell_length_a 10.2180(12)
_cell_length_b 9.2536(7)
_cell_length_c 5.2468(6)
_cell_measurement_reflns_used 2373
_cell_measurement_temperature 654(2)
_cell_measurement_theta_max 27.69
_cell_measurement_theta_min 2.12
_cell_volume 476.94(9)
_computing_cell_refinement 'Stoe X-Area (Stoe & Cie, 1998)'
_computing_data_collection 'Stoe X-Area (Stoe & Cie, 1998)'
_computing_data_reduction 'Stoe X-Area (Stoe & Cie, 1998)'
_computing_molecular_graphics 'Diamond 2.0e (Berndt & Brandenburg, 1996)'
_computing_publication_material 'WinGX 1.64.05 (Farrugia, 1999)'
_computing_structure_refinement 'SHELXL-97 (Sheldrick, 1997)'
_computing_structure_solution 'SHELXS-97 (Sheldrick, 1997)'
_diffrn_ambient_temperature 100
_diffrn_detector_area_resol_mean 6.67
_diffrn_measured_fraction_theta_full 0.921
_diffrn_measured_fraction_theta_max 0.921
_diffrn_measurement_device '1-circle goniometer'
_diffrn_measurement_device_type 'STOE IPDS 1'
_diffrn_measurement_method 'rotation method'
_diffrn_radiation_monochromator 'plane graphite'
_diffrn_radiation_type 'Mo K\a'
_diffrn_radiation_wavelength 0.71073
_diffrn_reflns_av_R_equivalents 0
_diffrn_reflns_limit_h_max 13
_diffrn_reflns_limit_h_min -13
_diffrn_reflns_limit_k_max 12
_diffrn_reflns_limit_k_min -12
_diffrn_reflns_limit_l_max 6
_diffrn_reflns_limit_l_min -6
_diffrn_reflns_number 3717
_diffrn_reflns_theta_full 27.93
_diffrn_reflns_theta_max 27.93
_diffrn_reflns_theta_min 3.02
_diffrn_standards_decay_% 0
_diffrn_standards_interval_count 0
_diffrn_standards_interval_time 0
_diffrn_standards_number 0
_exptl_absorpt_coefficient_mu 17.969
_exptl_absorpt_correction_T_max 0.158
_exptl_absorpt_correction_T_min 0.094
_exptl_absorpt_correction_type empirical
_exptl_absorpt_process_details 'X-SHAPE (Stoe & Cie, 1996)'
_exptl_crystal_colour 'pale green'
_exptl_crystal_density_diffrn 4.802
_exptl_crystal_density_method 'not measured'
_exptl_crystal_description cuboid
_exptl_crystal_F_000 644
_exptl_crystal_size_max 0.14
_exptl_crystal_size_mid 0.13
_exptl_crystal_size_min 0.10
_refine_diff_density_max 1.029
_refine_diff_density_min -0.971
_refine_ls_extinction_coef 0.0061(4)
_refine_ls_extinction_expression Fc^*^=kFc[1+0.001xFc^2^\l^3^/sin(2\q)]^-1/4^
_refine_ls_extinction_method SHELXL
_refine_ls_goodness_of_fit_ref 0.941
_refine_ls_hydrogen_treatment none
_refine_ls_matrix_type full
_refine_ls_number_parameters 92
_refine_ls_number_reflns 3717
_refine_ls_number_restraints 0
_refine_ls_restrained_S_all 0.941
_refine_ls_R_factor_gt 0.0479
_refine_ls_shift/su_max 0
_refine_ls_structure_factor_coef Fsqd
_refine_ls_weighting_details 'calc w=1/[\s^2^(Fo^2^)+(0.0374P)^2^+0.0000P] where P=(Fo^2^+2Fc^2^)/3'
_refine_ls_weighting_scheme calc
_refine_ls_wR_factor_ref 0.095
_reflns_number_gt 2406
_reflns_number_total 3717
_reflns_threshold_expression >2sigma(I)
_cod_data_source_file ws5021.cif
_cod_data_source_block cacu_654K
_cod_original_sg_symbol_H-M 'P 21/c'
_cod_database_code 2100256

loop_
_symmetry_equiv_pos_as_xyz
'x, y, z'
'-x, y+1/2, -z+1/2'
'-x, -y, -z'
'x, -y-1/2, z-1/2'

loop_
_atom_site_label
_atom_site_fract_x
_atom_site_fract_y
_atom_site_fract_z
_atom_site_U_iso_or_equiv
_atom_site_adp_type
_atom_site_calc_flag
_atom_site_refinement_flags
_atom_site_occupancy
_atom_site_disorder_assembly
_atom_site_disorder_group
_atom_site_type_symbol
Ca 0.27995(13) 0.45221(13) 0.8007(3) 0.0179(3) Uani d . 1 . . Ca
Cu 0.22971(7) 0.65993(8) 0.25470(13) 0.01462(19) Uani d . 1 . . Cu
GeA 0.04801(5) 0.34921(7) 0.21127(12) 0.01001(15) Uani d . 1 . . Ge
GeB 0.48866(6) 0.34967(7) 0.38415(13) 0.01411(16) Uani d . 1 . . Ge
O1A -0.1279(4) 0.3597(5) 0.1153(8) 0.0167(9) Uani d . 1 . . O
O1B 0.6579(4) 0.3203(4) 0.3833(8) 0.0117(9) Uani d . 1 . . O
O2A 0.1426(5) 0.4910(5) 0.3712(10) 0.0222(12) Uani d . 1 . . O
O2B 0.4299(5) 0.5192(4) 0.2562(10) 0.0235(11) Uani d . 1 . . O
O3A 0.1040(4) 0.1987(5) 0.4301(9) 0.0163(10) Uani d . 1 . . O
O3B 0.4004(4) 0.2542(5) 0.5776(9) 0.0153(9) Uani d . 1 . . O

loop_
_atom_site_aniso_label
_atom_site_aniso_U_11
_atom_site_aniso_U_22
_atom_site_aniso_U_33
_atom_site_aniso_U_12
_atom_site_aniso_U_13
_atom_site_aniso_U_23
Ca 0.0200(6) 0.0172(5) 0.0164(7) 0.0011(5) 0.0047(5) 0.0022(5)
Cu 0.0157(3) 0.0146(3) 0.0108(4) -0.0029(3) -0.0011(3) -0.0001(3)
GeA 0.0091(3) 0.0104(3) 0.0096(3) -0.0011(2) 0.0009(2) -0.0002(2)
GeB 0.0114(3) 0.0118(3) 0.0206(3) 0.0021(2) 0.0069(2) 0.0045(3)
O1A 0.0096(17) 0.022(2) 0.015(2) 0.0052(17) -0.0032(16) -0.0025(19)
O1B 0.0112(17) 0.013(2) 0.010(2) 0.0003(13) 0.0020(16) -0.0019(14)
O2A 0.032(3) 0.015(2) 0.016(3) -0.0145(17) 0.000(2) -0.0045(17)
O2B 0.036(3) 0.013(2) 0.022(3) 0.0045(18) 0.009(2) 0.0065(18)
O3A 0.020(2) 0.021(2) 0.010(2) 0.0029(15) 0.0065(19) 0.0052(16)
O3B 0.0131(19) 0.023(2) 0.010(2) -0.0066(15) 0.0030(18) 0.0025(16)

loop_
_atom_type_symbol
_atom_type_description
_atom_type_scat_dispersion_real
_atom_type_scat_dispersion_imag
_atom_type_scat_source
Ca Ca 0.2262 0.3064 'International Tables Vol C Tables 4.2.6.8 and 6.1.1.4'
Cu Cu 0.3201 1.2651 'International Tables Vol C Tables 4.2.6.8 and 6.1.1.4'
Ge Ge 0.1547 1.8001 'International Tables Vol C Tables 4.2.6.8 and 6.1.1.4'
O O 0.0106 0.006 'International Tables Vol C Tables 4.2.6.8 and 6.1.1.4'

loop_
_geom_angle_atom_site_label_1
_geom_angle_atom_site_label_2
_geom_angle_atom_site_label_3
_geom_angle_site_symmetry_1
_geom_angle_site_symmetry_3
_geom_angle
O2A Ca O1A . 3_566 79.75(16)
O2A Ca O1B . 3_666 69.04(14)
O1A Ca O1B 3_566 3_666 73.11(15)
O2A Ca O3B . 4_566 138.24(16)
O1A Ca O3B 3_566 4_566 132.11(16)
O1B Ca O3B 3_666 4_566 137.50(14)
O2A Ca O3A . 4_566 93.53(16)
O1A Ca O3A 3_566 4_566 79.05(16)
O1B Ca O3A 3_666 4_566 149.21(14)
O3B Ca O3A 4_566 4_566 72.17(14)
O2A Ca O2B . 1_556 156.97(15)
O1A Ca O2B 3_566 1_556 84.58(15)
O1B Ca O2B 3_666 1_556 90.36(15)
O3B Ca O2B 4_566 1_556 64.37(14)
O3A Ca O2B 4_566 1_556 99.97(16)
O2A Ca O3B . . 84.75(16)
O1A Ca O3B 3_566 . 164.45(14)
O1B Ca O3B 3_666 . 102.45(15)
O3B Ca O3B 4_566 . 61.07(6)
O3A Ca O3B 4_566 . 100.87(14)
O2B Ca O3B 1_556 . 110.59(15)
O2A Ca O2B . 3_666 103.46(17)
O1A Ca O2B 3_566 3_666 129.25(14)
O1B Ca O2B 3_666 3_666 61.95(12)
O3B Ca O2B 4_566 3_666 77.82(14)
O3A Ca O2B 4_566 3_666 148.82(13)
O2B Ca O2B 1_556 3_666 73.83(19)
O3B Ca O2B . 3_666 55.89(12)
O2A Ca Cu . 1_556 116.65(14)
O1A Ca Cu 3_566 1_556 37.17(9)
O1B Ca Cu 3_666 1_556 83.72(11)
O3B Ca Cu 4_566 1_556 100.34(11)
O3A Ca Cu 4_566 1_556 81.95(11)
O2B Ca Cu 1_556 1_556 48.14(12)
O3B Ca Cu . 1_556 158.37(10)
O2B Ca Cu 3_666 1_556 112.11(10)
O2A Ca GeB . 3_666 85.44(13)
O1A Ca GeB 3_566 3_666 101.35(12)
O1B Ca GeB 3_666 3_666 30.69(9)
O3B Ca GeB 4_566 3_666 108.22(11)
O3A Ca GeB 4_566 3_666 178.81(11)
O2B Ca GeB 1_556 3_666 81.20(12)
O3B Ca GeB . 3_666 78.44(10)
O2B Ca GeB 3_666 3_666 31.26(8)
Cu Ca GeB 1_556 3_666 99.06(4)
O2A Ca GeB . 1_556 171.54(13)
O1A Ca GeB 3_566 1_556 108.20(11)
O1B Ca GeB 3_666 1_556 115.52(9)
O3B Ca GeB 4_566 1_556 33.65(10)
O3A Ca GeB 4_566 1_556 85.34(10)
O2B Ca GeB 1_556 1_556 30.74(10)
O3B Ca GeB . 1_556 87.23(10)
O2B Ca GeB 3_666 1_556 74.02(10)
Cu Ca GeB 1_556 1_556 71.53(3)
GeB Ca GeB 3_666 1_556 95.59(4)
O2A Ca Cu . . 34.93(11)
O1A Ca Cu 3_566 . 78.00(11)
O1B Ca Cu 3_666 . 34.64(9)
O3B Ca Cu 4_566 . 149.61(12)
O3A Ca Cu 4_566 . 126.41(10)
O2B Ca Cu 1_556 . 124.96(11)
O3B Ca Cu . . 89.97(10)
O2B Ca Cu 3_666 . 78.08(9)
Cu Ca Cu 1_556 . 105.74(4)
GeB Ca Cu 3_666 . 52.73(3)
GeB Ca Cu 1_556 . 148.00(5)
O1B Cu O1A 3_666 3_565 176.26(18)
O1B Cu O2A 3_666 . 88.14(18)
O1A Cu O2A 3_565 . 94.13(19)
O1B Cu O1B 3_666 2_655 92.17(14)
O1A Cu O1B 3_565 2_655 85.17(17)
O2A Cu O1B . 2_655 172.0(2)
O1B Cu O1A 3_666 2 80.16(15)
O1A Cu O1A 3_565 2 102.06(15)
O2A Cu O1A . 2 105.29(19)
O1B Cu O1A 2_655 2 82.61(16)
O1B Cu O2B 3_666 . 77.02(17)
O1A Cu O2B 3_565 . 99.93(18)
O2A Cu O2B . . 91.46(19)
O1B Cu O2B 2_655 . 80.85(16)
O1A Cu O2B 2 . 151.14(15)
O1B Cu GeB 3_666 3_666 34.08(13)
O1A Cu GeB 3_565 3_666 142.25(13)
O2A Cu GeB . 3_666 102.58(14)
O1B Cu GeB 2_655 3_666 73.68(10)
O1A Cu GeB 2 3_666 105.68(9)
O2B Cu GeB . 3_666 46.77(12)
O1B Cu Ca 3_666 1_554 127.64(12)
O1A Cu Ca 3_565 1_554 49.71(13)
O2A Cu Ca . 1_554 86.17(15)
O1B Cu Ca 2_655 1_554 87.33(12)
O1A Cu Ca 2 1_554 150.89(11)
O2B Cu Ca . 1_554 51.20(12)
GeB Cu Ca 3_666 1_554 97.49(3)
O1B Cu Ca 3_666 . 46.41(12)
O1A Cu Ca 3_565 . 135.29(15)
O2A Cu Ca . . 42.47(13)
O1B Cu Ca 2_655 . 135.95(10)
O1A Cu Ca 2 . 100.42(11)
O2B Cu Ca . . 76.10(13)
GeB Cu Ca 3_666 . 63.12(3)
Ca Cu Ca 1_554 . 105.74(4)
O1B Cu Ca 3_666 4_575 78.84(11)
O1A Cu Ca 3_565 4_575 100.75(14)
O2A Cu Ca . 4_575 146.11(16)
O1B Cu Ca 2_655 4_575 41.43(12)
O1A Cu Ca 2 4_575 41.94(11)
O2B Cu Ca . 4_575 115.33(11)
GeB Cu Ca 3_666 4_575 83.85(3)
Ca Cu Ca 1_554 4_575 126.43(5)
Ca Cu Ca . 4_575 121.50(5)
O2A GeA O1A . . 120.1(2)
O2A GeA O3A . 4_565 109.3(2)
O1A GeA O3A . 4_565 108.55(19)
O2A GeA O3A . . 104.1(2)
O1A GeA O3A . . 110.6(2)
O3A GeA O3A 4_565 . 102.61(15)
O2A GeA Ca . . 36.46(16)
O1A GeA Ca . . 130.04(15)
O3A GeA Ca 4_565 . 120.70(13)
O3A GeA Ca . . 67.93(14)
O2A GeA Ca . 4_565 105.51(17)
O1A GeA Ca . 4_565 132.38(16)
O3A GeA Ca 4_565 4_565 64.25(14)
O3A GeA Ca . 4_565 40.03(16)
Ca GeA Ca . 4_565 80.41(4)
O2B GeB O1B . . 111.9(2)
O2B GeB O3B . . 119.6(2)
O1B GeB O3B . . 125.71(19)
O2B GeB O3B . 4_565 95.6(2)
O1B GeB O3B . 4_565 99.23(19)
O3B GeB O3B . 4_565 92.01(12)
O2B GeB O2B . 3_666 81.0(2)
O1B GeB O2B . 3_666 86.98(19)
O3B GeB O2B . 3_666 85.2(2)
O3B GeB O2B 4_565 3_666 173.70(18)
O2B GeB Cu . 3_666 116.15(16)
O1B GeB Cu . 3_666 38.34(13)
O3B GeB Cu . 3_666 100.14(13)
O3B GeB Cu 4_565 3_666 132.98(13)
O2B GeB Cu 3_666 3_666 53.21(13)
O2B GeB Ca . 3_666 65.87(18)
O1B GeB Ca . 3_666 46.07(13)
O3B GeB Ca . 3_666 162.65(13)
O3B GeB Ca 4_565 3_666 104.11(15)
O2B GeB Ca 3_666 3_666 79.40(14)
Cu GeB Ca 3_666 3_666 64.16(3)
O2B GeB Ca . 1_554 47.90(16)
O1B GeB Ca . 1_554 114.97(14)
O3B GeB Ca . 1_554 111.64(13)
O3B GeB Ca 4_565 1_554 47.73(13)
O2B GeB Ca 3_666 1_554 128.43(11)
Cu GeB Ca 3_666 1_554 148.21(4)
Ca GeB Ca 3_666 1_554 84.41(4)
O2B GeB Ca . 4_565 122.73(16)
O1B GeB Ca . 4_565 116.60(13)
O3B GeB Ca . 4_565 43.70(14)
O3B GeB Ca 4_565 4_565 49.15(15)
O2B GeB Ca 3_666 4_565 128.71(14)
Cu GeB Ca 3_666 4_565 120.59(3)
Ca GeB Ca 3_666 4_565 149.92(3)
Ca GeB Ca 1_554 4_565 84.16(4)
O2B GeB Ca . . 78.28(19)
O1B GeB Ca . . 142.92(14)
O3B GeB Ca . . 45.40(15)
O3B GeB Ca 4_565 . 115.63(14)
O2B GeB Ca 3_666 . 58.60(14)
Cu GeB Ca 3_666 . 104.67(3)
Ca GeB Ca 3_666 . 128.37(3)
Ca GeB Ca 1_554 . 98.43(4)
Ca GeB Ca 4_565 . 80.88(4)
GeA O1A Cu . 3_565 120.9(3)
GeA O1A Cu . 2_545 112.6(2)
Cu O1A Cu 3_565 2_545 93.39(17)
GeA O1A Ca . 3_566 130.3(2)
Cu O1A Ca 3_565 3_566 93.12(15)
Cu O1A Ca 2_545 3_566 98.95(16)
GeB O1B Cu . 3_666 107.6(2)
GeB O1B Cu . 2_645 137.5(2)
Cu O1B Cu 3_666 2_645 99.77(16)
GeB O1B Ca . 3_666 103.24(17)
Cu O1B Ca 3_666 3_666 98.96(15)
Cu O1B Ca 2_645 3_666 103.93(18)
GeA O2A Cu . . 134.3(3)
GeA O2A Ca . . 117.8(2)
Cu O2A Ca . . 102.60(18)
GeB O2B GeB . 3_666 99.0(2)
GeB O2B Cu . . 133.2(3)
GeB O2B Cu 3_666 . 80.01(16)
GeB O2B Ca . 1_554 101.4(2)
GeB O2B Ca 3_666 1_554 158.3(2)
Cu O2B Ca . 1_554 80.65(14)
GeB O2B Ca . 3_666 82.87(18)
GeB O2B Ca 3_666 3_666 83.62(15)
Cu O2B Ca . 3_666 142.19(17)
Ca O2B Ca 1_554 3_666 106.17(19)
GeA O3A GeA 4_566 . 127.2(3)
GeA O3A Ca 4_566 4_565 120.2(2)
GeA O3A Ca . 4_565 112.6(2)
GeB O3B GeB . 4_566 123.1(2)
GeB O3B Ca . 4_565 107.1(2)
GeB O3B Ca 4_566 4_565 98.62(18)
GeB O3B Ca . . 106.25(19)
GeB O3B Ca 4_566 . 98.47(19)
Ca O3B Ca 4_565 . 124.66(17)

loop_
_geom_bond_atom_site_label_1
_geom_bond_atom_site_label_2
_geom_bond_site_symmetry_2
_geom_bond_distance
_geom_bond_publ_flag
Ca O2A . 2.332(5) ?
Ca O1A 3_566 2.452(4) ?
Ca O1B 3_666 2.471(4) ?
Ca O3B 4_566 2.507(4) ?
Ca O3A 4_566 2.512(5) ?
Ca O2B 1_556 2.535(5) ?
Ca O3B . 2.652(5) ?
Ca O2B 3_666 3.072(5) ?
Ca Cu 1_556 3.2101(17) ?
Ca GeB 3_666 3.3399(15) ?
Ca GeB 1_556 3.3503(15) ?
Ca Cu . 3.3700(16) ?
Cu O1B 3_666 1.939(4) ?
Cu O1A 3_565 1.942(4) ?
Cu O2A . 1.977(5) ?
Cu O1B 2_655 2.122(4) ?
Cu O1A 2 2.314(5) ?
Cu O2B . 2.423(5) ?
Cu GeB 3_666 2.9797(10) ?
Cu Ca 1_554 3.2101(17) ?
Cu Ca 4_575 3.6242(13) ?
GeA O2A . 1.707(4) ?
GeA O1A . 1.731(4) ?
GeA O3A 4_565 1.779(5) ?
GeA O3A . 1.796(4) ?
GeA Ca 4_565 3.6062(14) ?
GeB O2B . 1.747(4) ?
GeB O1B . 1.751(4) ?
GeB O3B . 1.769(5) ?
GeB O3B 4_565 1.878(4) ?
GeB O2B 3_666 2.204(5) ?
GeB Cu 3_666 2.9797(10) ?
GeB Ca 3_666 3.3399(15) ?
GeB Ca 1_554 3.3503(15) ?
GeB Ca 4_565 3.4683(14) ?
O1A Cu 3_565 1.942(4) ?
O1A Cu 2_545 2.314(5) ?
O1A Ca 3_566 2.452(4) ?
O1B Cu 3_666 1.939(4) ?
O1B Cu 2_645 2.122(4) ?
O1B Ca 3_666 2.471(4) ?
O2B GeB 3_666 2.204(5) ?
O2B Ca 1_554 2.535(5) ?
O2B Ca 3_666 3.072(5) ?
O3A GeA 4_566 1.779(5) ?
O3A Ca 4_565 2.512(5) ?
O3B GeB 4_566 1.878(4) ?
O3B Ca 4_565 2.507(4) ?
